data_4086231
loop_
_publ_author_name
'Wang, Chunhong'
'Leng, Xuebing'
'Chen, Yaofeng'

_publ_section_title
;
 Tris(boratabenzene) Lanthanum Complexes: Synthesis, Structure, and
 Reactivity
;
_journal_issue 13
_journal_name_full Organometallics
_journal_page_first 3216
_journal_paper_doi 10.1021/acs.organomet.5b00262
_journal_volume 34
_journal_year 2015
_chemical_absolute_configuration ad
_chemical_formula_sum 'C38 H40 B3 La N2'
_chemical_formula_weight 696.06
_chemical_name_systematic
; 
 ? 
;
_space_group_crystal_system orthorhombic
_space_group_IT_number 33
_space_group_name_Hall 'P 2c -2n'
_space_group_name_H-M_alt 'P n a 21'
_symmetry_space_group_name_Hall 'P 2c -2n'
_symmetry_space_group_name_H-M 'P n a 21'
_atom_sites_solution_hydrogens geom
_audit_creation_method SHELXL-2014
_cell_angle_alpha 90
_cell_angle_beta 90
_cell_angle_gamma 90
_cell_formula_units_Z 4
_cell_length_a 24.026(3)
_cell_length_b 8.9614(10)
_cell_length_c 15.8076(18)
_cell_measurement_reflns_used 7518
_cell_measurement_temperature 133(2)
_cell_measurement_theta_max 29.87
_cell_measurement_theta_min 2.43
_cell_volume 3403.5(7)
_computing_cell_refinement 'Bruker SAINT'
_computing_data_collection 'Bruker APEX2'
_computing_data_reduction 'Bruker SAINT'
_computing_molecular_graphics 'Bruker SHELXTL'
_computing_publication_material 'Bruker SHELXTL'
_computing_structure_refinement 'SHELXL-2014 (Sheldrick, 2014)'
_computing_structure_solution 'SHELXS-97 (Sheldrick, 2008)'
_diffrn_ambient_temperature 133(2)
_diffrn_measured_fraction_theta_full 0.998
_diffrn_measured_fraction_theta_max 0.998
_diffrn_measurement_device_type 'Bruker APEX-II CCD'
_diffrn_measurement_method '\f and \w scans'
_diffrn_radiation_type MoK\a
_diffrn_radiation_wavelength 0.71073
_diffrn_reflns_av_R_equivalents 0.0629
_diffrn_reflns_av_unetI/netI 0.0752
_diffrn_reflns_laue_measured_fraction_full 0.998
_diffrn_reflns_laue_measured_fraction_max 0.998
_diffrn_reflns_limit_h_max 29
_diffrn_reflns_limit_h_min -25
_diffrn_reflns_limit_k_max 10
_diffrn_reflns_limit_k_min -11
_diffrn_reflns_limit_l_max 19
_diffrn_reflns_limit_l_min -19
_diffrn_reflns_number 21225
_diffrn_reflns_point_group_measured_fraction_full 0.990
_diffrn_reflns_point_group_measured_fraction_max 0.989
_diffrn_reflns_theta_full 25.242
_diffrn_reflns_theta_max 25.996
_diffrn_reflns_theta_min 2.129
_exptl_absorpt_coefficient_mu 1.284
_exptl_absorpt_correction_T_max 0.7459
_exptl_absorpt_correction_T_min 0.5450
_exptl_absorpt_correction_type multi-scan
_exptl_absorpt_process_details sadabs
_exptl_crystal_colour colourless
_exptl_crystal_density_diffrn 1.358
_exptl_crystal_description plate
_exptl_crystal_F_000 1416
_exptl_crystal_size_max 0.300
_exptl_crystal_size_mid 0.200
_exptl_crystal_size_min 0.020
_refine_diff_density_max 1.363
_refine_diff_density_min -3.073
_refine_diff_density_rms 0.113
_refine_ls_abs_structure_details
; 
 Flack x determined using 2135 quotients [(I+)-(I-)]/[(I+)+(I-)] 
 (Parsons, Flack and Wagner, Acta Cryst. B69 (2013) 249-259). 
;
_refine_ls_abs_structure_Flack 0.049(12)
_refine_ls_extinction_method none
_refine_ls_goodness_of_fit_ref 1.105
_refine_ls_hydrogen_treatment constr
_refine_ls_matrix_type full
_refine_ls_number_parameters 401
_refine_ls_number_reflns 6622
_refine_ls_number_restraints 25
_refine_ls_restrained_S_all 1.107
_refine_ls_R_factor_all 0.0612
_refine_ls_R_factor_gt 0.0422
_refine_ls_shift/su_max 0.009
_refine_ls_shift/su_mean 0.000
_refine_ls_structure_factor_coef Fsqd
_refine_ls_weighting_details 'w=1/[\s^2^(Fo^2^)+(0.0190P)^2^+2.6174P] where P=(Fo^2^+2Fc^2^)/3'
_refine_ls_weighting_scheme calc
_refine_ls_wR_factor_gt 0.0764
_refine_ls_wR_factor_ref 0.0804
_reflns_Friedel_coverage 0.909
_reflns_friedel_fraction_full 0.981
_reflns_friedel_fraction_max 0.979
_reflns_number_gt 5382
_reflns_number_total 6622
_reflns_threshold_expression 'I > 2\s(I)'
_cod_data_source_file om5b00262_si_002.cif
_cod_data_source_block dm11358
_cod_database_code 4086231
_shelx_space_group_comment
; 
The symmetry employed for this shelxl refinement is uniquely defined 
by the following loop, which should always be used as a source of 
symmetry information in preference to the above space-group names. 
They are only intended as comments. 
;
_shelx_estimated_absorpt_t_min 0.699
_shelx_estimated_absorpt_t_max 0.975
_shelxl_version_number 2014-3

loop_
_space_group_symop_operation_xyz
'x, y, z'
'-x, -y, z+1/2'
'-x+1/2, y+1/2, z+1/2'
'x+1/2, -y+1/2, z'

loop_
_atom_site_label
_atom_site_type_symbol
_atom_site_fract_x
_atom_site_fract_y
_atom_site_fract_z
_atom_site_U_iso_or_equiv
_atom_site_adp_type
_atom_site_occupancy
_atom_site_site_symmetry_order
_atom_site_calc_flag
_atom_site_refinement_flags_posn
_atom_site_refinement_flags_adp
La1 La 0.74200(2) 0.88566(4) 0.00231(3) 0.01430(11) Uani 1 1 d . .
N1 N 0.6486(3) 1.0168(6) 0.0170(4) 0.0133(18) Uani 1 1 d . .
N2 N 0.5893(3) 0.8153(7) 0.0420(4) 0.0178(16) Uani 1 1 d . .
C15 C 0.6759(4) 0.6820(9) 0.1116(5) 0.0190(19) Uani 1 1 d . .
H15 H 0.6652 0.7165 0.1660 0.023 Uiso 1 1 calc R U
C14 C 0.7250(4) 0.6044(9) 0.1019(6) 0.024(2) Uani 1 1 d . .
H14 H 0.7468 0.5828 0.1504 0.029 Uiso 1 1 calc R U
C13 C 0.7435(4) 0.5566(8) 0.0227(4) 0.018(2) Uani 1 1 d . .
H13 H 0.7789 0.5104 0.0179 0.022 Uiso 1 1 calc R U
C12 C 0.7109(4) 0.5755(8) -0.0493(6) 0.022(2) Uani 1 1 d . .
H12 H 0.7233 0.5345 -0.1014 0.026 Uiso 1 1 calc R U
C11 C 0.6604(4) 0.6528(8) -0.0472(5) 0.0180(19) Uani 1 1 d . U
H11 H 0.6396 0.6678 -0.0976 0.022 Uiso 1 1 calc R U
C6 C 0.7780(4) 0.8948(10) 0.1866(5) 0.026(2) Uani 1 1 d . .
H6 H 0.7618 0.8272 0.2257 0.031 Uiso 1 1 calc R U
C7 C 0.7509(4) 1.0283(11) 0.1703(6) 0.024(2) Uani 1 1 d . .
H7 H 0.7166 1.0505 0.1974 0.029 Uiso 1 1 calc R U
C8 C 0.7751(5) 1.1334(10) 0.1119(6) 0.026(2) Uani 1 1 d . U
H8 H 0.7572 1.2261 0.1015 0.031 Uiso 1 1 calc R U
C9 C 0.8242(4) 1.1001(10) 0.0711(6) 0.032(2) Uani 1 1 d . .
H9 H 0.8395 1.1726 0.0340 0.038 Uiso 1 1 calc R U
C10 C 0.8526(4) 0.9651(10) 0.0813(6) 0.028(2) Uani 1 1 d . .
H10 H 0.8848 0.9442 0.0486 0.034 Uiso 1 1 calc R U
C1 C 0.7442(4) 0.8219(10) -0.1838(5) 0.024(2) Uani 1 1 d . .
H1 H 0.7257 0.7357 -0.2047 0.029 Uiso 1 1 calc R U
C2 C 0.7147(4) 0.9567(10) -0.1773(5) 0.026(2) Uani 1 1 d . .
H2 H 0.6765 0.9609 -0.1925 0.031 Uiso 1 1 calc R U
C3 C 0.7422(5) 1.0862(10) -0.1480(6) 0.024(2) Uani 1 1 d . U
H3 H 0.7215 1.1759 -0.1422 0.029 Uiso 1 1 calc R U
C4 C 0.7980(5) 1.0869(10) -0.1276(6) 0.028(2) Uani 1 1 d . .
H4 H 0.8152 1.1786 -0.1126 0.033 Uiso 1 1 calc R U
C5 C 0.8303(4) 0.9550(12) -0.1284(6) 0.029(2) Uani 1 1 d . .
H5 H 0.8680 0.9569 -0.1102 0.034 Uiso 1 1 calc R U
C32 C 0.5987(4) 0.9587(9) 0.0302(5) 0.021(2) Uani 1 1 d . .
H32 H 0.5677 1.0244 0.0312 0.025 Uiso 1 1 calc R U
C33 C 0.6483(3) 1.1839(7) 0.0049(9) 0.0259(17) Uani 1 1 d . .
H33 H 0.6876 1.2146 -0.0060 0.031 Uiso 1 1 calc R U
C34 C 0.6295(5) 1.2649(11) 0.0867(7) 0.034(3) Uani 1 1 d . .
H34A H 0.5901 1.2442 0.0972 0.051 Uiso 1 1 calc R U
H34B H 0.6350 1.3726 0.0801 0.051 Uiso 1 1 calc R U
H34C H 0.6517 1.2290 0.1346 0.051 Uiso 1 1 calc R U
C35 C 0.6145(5) 1.2327(11) -0.0714(7) 0.031(3) Uani 1 1 d . .
H35A H 0.6245 1.1711 -0.1203 0.047 Uiso 1 1 calc R U
H35B H 0.6224 1.3377 -0.0839 0.047 Uiso 1 1 calc R U
H35C H 0.5747 1.2208 -0.0592 0.047 Uiso 1 1 calc R U
C36 C 0.5309(5) 0.7639(9) 0.0436(7) 0.021(2) Uani 1 1 d . .
H36 H 0.5077 0.8471 0.0666 0.025 Uiso 1 1 calc R U
C38 C 0.5103(5) 0.7295(12) -0.0452(7) 0.032(3) Uani 1 1 d . .
H38A H 0.5144 0.8183 -0.0809 0.048 Uiso 1 1 calc R U
H38B H 0.4710 0.7007 -0.0429 0.048 Uiso 1 1 calc R U
H38C H 0.5321 0.6474 -0.0691 0.048 Uiso 1 1 calc R U
C37 C 0.5241(4) 0.6308(10) 0.1022(6) 0.030(2) Uani 1 1 d . .
H37A H 0.5460 0.5467 0.0805 0.046 Uiso 1 1 calc R U
H37B H 0.4848 0.6025 0.1048 0.046 Uiso 1 1 calc R U
H37C H 0.5372 0.6572 0.1589 0.046 Uiso 1 1 calc R U
C24 C 0.8640(5) 0.7056(11) 0.1643(6) 0.026(2) Uani 1 1 d . .
C25 C 0.8910(4) 0.5959(10) 0.1816(5) 0.026(2) Uani 1 1 d . .
C26 C 0.9244(4) 0.4669(9) 0.2021(5) 0.0192(19) Uani 1 1 d . .
C31 C 0.9003(5) 0.3253(12) 0.2043(6) 0.026(2) Uani 1 1 d . .
H31 H 0.8615 0.3136 0.1945 0.031 Uiso 1 1 calc R U
C30 C 0.9333(5) 0.2013(10) 0.2211(6) 0.033(2) Uani 1 1 d . .
H30 H 0.9168 0.1050 0.2223 0.040 Uiso 1 1 calc R U
C29 C 0.9891(5) 0.2159(11) 0.2357(6) 0.039(3) Uani 1 1 d . .
H29 H 1.0112 0.1299 0.2457 0.047 Uiso 1 1 calc R U
C28 C 1.0131(4) 0.3557(11) 0.2358(6) 0.032(2) Uani 1 1 d . .
H28 H 1.0517 0.3665 0.2472 0.039 Uiso 1 1 calc R U
C27 C 0.9808(4) 0.4798(10) 0.2194(5) 0.026(2) Uani 1 1 d . .
H27 H 0.9976 0.5758 0.2199 0.031 Uiso 1 1 calc R U
C16 C 0.8378(4) 0.6634(11) -0.1507(6) 0.026(2) Uani 1 1 d . .
C17 C 0.8655(4) 0.5550(11) -0.1348(6) 0.025(2) Uani 1 1 d . .
C18 C 0.8998(4) 0.4294(9) -0.1117(5) 0.0208(19) Uani 1 1 d . .
C19 C 0.9142(4) 0.3189(11) -0.1694(6) 0.025(2) Uani 1 1 d . .
H19 H 0.9015 0.3254 -0.2261 0.030 Uiso 1 1 calc R U
C20 C 0.9468(4) 0.2003(10) -0.1450(7) 0.034(2) Uani 1 1 d . .
H20 H 0.9563 0.1254 -0.1850 0.041 Uiso 1 1 calc R U
C21 C 0.9654(4) 0.1894(10) -0.0635(7) 0.032(2) Uani 1 1 d . .
H21 H 0.9875 0.1065 -0.0468 0.039 Uiso 1 1 calc R U
C22 C 0.9523(4) 0.2971(9) -0.0063(9) 0.033(2) Uani 1 1 d . .
H22 H 0.9656 0.2892 0.0501 0.040 Uiso 1 1 calc R U
C23 C 0.9198(4) 0.4186(10) -0.0295(5) 0.029(2) Uani 1 1 d . .
H23 H 0.9113 0.4939 0.0107 0.035 Uiso 1 1 calc R U
B3 B 0.6394(4) 0.7124(10) 0.0364(6) 0.016(2) Uani 1 1 d . U
B2 B 0.8314(6) 0.8527(13) 0.1453(7) 0.026(3) Uani 1 1 d . .
B1 B 0.8042(5) 0.8114(13) -0.1583(6) 0.024(2) Uani 1 1 d . .

loop_
_atom_site_aniso_label
_atom_site_aniso_U_11
_atom_site_aniso_U_22
_atom_site_aniso_U_33
_atom_site_aniso_U_23
_atom_site_aniso_U_13
_atom_site_aniso_U_12
La1 0.01742(19) 0.01139(16) 0.01408(17) -0.0027(4) 0.0008(5) -0.00169(17)
N1 0.018(4) 0.011(3) 0.011(5) -0.003(3) 0.002(3) -0.002(2)
N2 0.018(4) 0.009(3) 0.026(4) -0.003(3) 0.004(3) 0.000(3)
C15 0.026(5) 0.017(4) 0.014(5) 0.000(3) 0.003(4) -0.004(4)
C14 0.030(6) 0.012(4) 0.030(5) 0.012(4) 0.000(4) -0.002(4)
C13 0.028(5) 0.016(3) 0.009(6) -0.005(3) 0.000(3) 0.001(3)
C12 0.046(7) 0.005(4) 0.015(5) -0.004(3) 0.002(5) 0.000(4)
C11 0.025(4) 0.011(4) 0.018(4) -0.006(3) -0.003(3) -0.004(3)
C6 0.033(6) 0.023(5) 0.020(5) -0.005(4) -0.004(4) -0.006(5)
C7 0.036(7) 0.022(6) 0.013(5) -0.005(4) -0.003(4) 0.007(5)
C8 0.036(5) 0.012(4) 0.029(4) -0.001(3) -0.013(4) -0.001(4)
C9 0.040(6) 0.027(5) 0.029(5) 0.008(4) -0.014(4) -0.016(5)
C10 0.023(6) 0.034(5) 0.028(6) -0.007(4) -0.005(4) 0.000(4)
C1 0.034(6) 0.030(4) 0.009(4) -0.002(3) 0.006(4) 0.004(5)
C2 0.033(6) 0.032(5) 0.013(5) 0.001(4) -0.001(4) 0.008(5)
C3 0.039(5) 0.014(4) 0.020(4) 0.001(3) 0.010(4) 0.003(4)
C4 0.042(7) 0.014(5) 0.027(6) 0.001(4) 0.019(5) -0.008(4)
C5 0.027(6) 0.047(7) 0.013(5) 0.003(5) 0.006(4) -0.008(5)
C32 0.022(5) 0.017(4) 0.025(5) -0.010(3) -0.001(3) -0.001(3)
C33 0.025(4) 0.011(3) 0.042(5) 0.006(7) -0.001(9) -0.002(3)
C34 0.039(8) 0.012(5) 0.050(7) -0.012(5) 0.008(6) -0.009(5)
C35 0.030(7) 0.017(6) 0.047(7) 0.011(5) 0.004(5) -0.001(5)
C36 0.026(7) 0.009(4) 0.027(5) 0.000(4) 0.009(5) -0.008(4)
C38 0.030(7) 0.040(7) 0.026(6) -0.005(5) -0.008(5) -0.013(5)
C37 0.028(6) 0.028(5) 0.036(6) 0.005(4) 0.002(4) -0.003(4)
C24 0.036(7) 0.029(6) 0.013(5) -0.004(4) -0.005(4) -0.006(5)
C25 0.031(6) 0.024(5) 0.023(5) -0.003(4) -0.001(4) -0.002(4)
C26 0.029(6) 0.024(5) 0.005(4) -0.003(3) 0.006(4) 0.002(4)
C31 0.027(6) 0.033(5) 0.019(5) -0.009(4) 0.008(5) -0.006(5)
C30 0.050(8) 0.031(6) 0.018(5) 0.000(4) 0.005(5) -0.006(5)
C29 0.065(9) 0.037(7) 0.015(5) 0.001(4) -0.001(5) 0.015(5)
C28 0.030(6) 0.040(6) 0.026(5) -0.004(4) -0.004(4) 0.010(4)
C27 0.031(6) 0.030(5) 0.016(5) -0.004(4) -0.002(4) -0.002(4)
C16 0.029(6) 0.033(6) 0.017(5) 0.000(4) 0.005(4) -0.002(5)
C17 0.024(6) 0.035(5) 0.016(5) -0.003(4) 0.003(4) 0.005(4)
C18 0.017(5) 0.023(5) 0.022(5) 0.002(3) 0.006(3) -0.001(3)
C19 0.024(6) 0.033(5) 0.018(5) 0.000(4) 0.000(4) -0.011(5)
C20 0.038(6) 0.020(5) 0.046(7) -0.009(4) 0.017(5) -0.004(4)
C21 0.032(6) 0.019(5) 0.046(6) 0.011(5) 0.010(5) -0.002(4)
C22 0.033(5) 0.043(5) 0.023(6) 0.019(6) 0.001(6) 0.001(4)
C23 0.031(6) 0.028(5) 0.027(5) -0.003(3) 0.005(4) 0.002(4)
B3 0.018(5) 0.006(4) 0.023(4) 0.002(3) 0.002(3) -0.003(3)
B2 0.031(8) 0.021(6) 0.024(6) -0.003(5) -0.010(5) -0.005(5)
B1 0.027(7) 0.033(7) 0.011(5) 0.001(5) 0.007(5) 0.000(6)

loop_
_atom_type_symbol
_atom_type_description
_atom_type_scat_dispersion_real
_atom_type_scat_dispersion_imag
_atom_type_scat_source
C C 0.0033 0.0016 'International Tables Vol C Tables 4.2.6.8 and 6.1.1.4'
H H 0.0000 0.0000 'International Tables Vol C Tables 4.2.6.8 and 6.1.1.4'
B B 0.0013 0.0007 'International Tables Vol C Tables 4.2.6.8 and 6.1.1.4'
La La -0.2871 2.4523 'International Tables Vol C Tables 4.2.6.8 and 6.1.1.4'
N N 0.0061 0.0033 'International Tables Vol C Tables 4.2.6.8 and 6.1.1.4'

loop_
_geom_angle_atom_site_label_1
_geom_angle_atom_site_label_2
_geom_angle_atom_site_label_3
_geom_angle
N1 La1 C8 80.5(3)
N1 La1 C7 77.4(2)
C8 La1 C7 28.4(3)
N1 La1 B3 59.4(2)
C8 La1 B3 121.1(3)
C7 La1 B3 97.1(3)
N1 La1 C9 104.8(2)
C8 La1 C9 27.0(3)
C7 La1 C9 48.8(3)
B3 La1 C9 145.9(3)
N1 La1 C13 117.4(2)
C8 La1 C13 133.3(2)
C7 La1 C13 109.4(2)
B3 La1 C13 58.0(3)
C9 La1 C13 126.6(2)
N1 La1 C11 76.5(2)
C8 La1 C11 150.4(3)
C7 La1 C11 126.1(3)
B3 La1 C11 29.6(2)
C9 La1 C11 173.3(2)
C13 La1 C11 48.5(2)
N1 La1 C15 76.1(2)
C8 La1 C15 105.5(3)
C7 La1 C15 77.4(3)
B3 La1 C15 29.3(2)
C9 La1 C15 122.7(2)
C13 La1 C15 48.2(2)
C11 La1 C15 50.9(2)
N1 La1 C3 78.2(2)
C8 La1 C3 90.8(3)
C7 La1 C3 117.1(3)
B3 La1 C3 117.6(3)
C9 La1 C3 84.3(3)
C13 La1 C3 133.3(2)
C11 La1 C3 102.4(3)
C15 La1 C3 146.6(3)
N1 La1 C2 78.1(2)
C8 La1 C2 117.5(3)
C7 La1 C2 141.2(3)
B3 La1 C2 95.9(3)
C9 La1 C2 110.9(3)
C13 La1 C2 108.6(2)
C11 La1 C2 75.8(3)
C15 La1 C2 124.6(3)
C3 La1 C2 27.4(3)
N1 La1 C12 103.5(2)
C8 La1 C12 159.1(3)
C7 La1 C12 131.7(3)
B3 La1 C12 49.8(3)
C9 La1 C12 150.4(3)
C13 La1 C12 27.0(2)
C11 La1 C12 27.1(3)
C15 La1 C12 56.9(2)
C3 La1 C12 110.1(3)
C2 La1 C12 83.3(3)
N1 La1 C1 101.1(2)
C8 La1 C1 136.1(3)
C7 La1 C1 164.4(3)
B3 La1 C1 95.3(3)
C9 La1 C1 118.2(3)
C13 La1 C1 85.3(2)
C11 La1 C1 67.6(3)
C15 La1 C1 117.6(3)
C3 La1 C1 48.1(3)
C2 La1 C1 27.1(2)
C12 La1 C1 63.9(3)
C32 N1 C33 113.9(7)
C32 N1 La1 129.2(5)
C33 N1 La1 116.8(5)
C32 N2 C36 118.0(7)
C32 N2 B3 116.6(7)
C36 N2 B3 124.4(6)
C14 C15 B3 120.2(8)
C14 C15 La1 77.8(5)
B3 C15 La1 75.0(5)
C14 C15 H15 119.9
B3 C15 H15 119.9
La1 C15 H15 118.2
C15 C14 C13 121.9(9)
C15 C14 La1 75.6(5)
C13 C14 La1 75.2(4)
C15 C14 H14 119.0
C13 C14 H14 119.0
La1 C14 H14 121.3
C12 C13 C14 121.1(9)
C12 C13 La1 77.5(4)
C14 C13 La1 77.8(4)
C12 C13 H13 119.5
C14 C13 H13 119.5
La1 C13 H13 115.8
C13 C12 C11 121.9(8)
C13 C12 La1 75.5(5)
C11 C12 La1 75.5(4)
C13 C12 H12 119.0
C11 C12 H12 119.0
La1 C12 H12 121.1
C12 C11 B3 119.1(8)
C12 C11 La1 77.4(5)
B3 C11 La1 75.0(5)
C12 C11 H11 120.5
B3 C11 H11 120.5
La1 C11 H11 118.0
C7 C6 B2 122.8(9)
C7 C6 La1 73.2(5)
B2 C6 La1 79.6(5)
C7 C6 H6 118.6
B2 C6 H6 118.6
La1 C6 H6 119.4
C6 C7 C8 119.5(9)
C6 C7 La1 80.1(5)
C8 C7 La1 74.7(5)
C6 C7 H7 120.2
C8 C7 H7 120.2
La1 C7 H7 115.7
C9 C8 C7 120.3(9)
C9 C8 La1 77.9(5)
C7 C8 La1 76.9(5)
C9 C8 H8 119.9
C7 C8 H8 119.9
La1 C8 H8 115.9
C8 C9 C10 123.5(9)
C8 C9 La1 75.1(5)
C10 C9 La1 78.9(5)
C8 C9 H9 118.3
C10 C9 H9 118.3
La1 C9 H9 118.5
C9 C10 B2 119.2(10)
C9 C10 La1 74.1(5)
B2 C10 La1 79.9(6)
C9 C10 H10 120.4
B2 C10 H10 120.4
La1 C10 H10 116.4
C2 C1 B1 121.2(9)
C2 C1 La1 75.8(5)
B1 C1 La1 76.4(5)
C2 C1 H1 119.4
B1 C1 H1 119.4
La1 C1 H1 119.3
C1 C2 C3 119.7(9)
C1 C2 La1 77.0(5)
C3 C2 La1 76.2(5)
C1 C2 H2 120.1
C3 C2 H2 120.1
La1 C2 H2 117.5
C4 C3 C2 122.3(9)
C4 C3 La1 79.5(5)
C2 C3 La1 76.4(5)
C4 C3 H3 118.9
C2 C3 H3 118.9
La1 C3 H3 115.6
C3 C4 C5 121.8(9)
C3 C4 La1 74.1(5)
C5 C4 La1 75.7(5)
C3 C4 H4 119.1
C5 C4 H4 119.1
La1 C4 H4 122.4
C4 C5 B1 119.2(9)
C4 C5 La1 77.4(5)
B1 C5 La1 75.4(5)
C4 C5 H5 120.4
B1 C5 H5 120.4
La1 C5 H5 117.8
N2 C32 N1 124.1(8)
N2 C32 H32 117.9
N1 C32 H32 117.9
N1 C33 C35 112.9(8)
N1 C33 C34 111.1(9)
C35 C33 C34 111.9(7)
N1 C33 H33 106.8
C35 C33 H33 106.8
C34 C33 H33 106.8
C33 C34 H34A 109.5
C33 C34 H34B 109.5
H34A C34 H34B 109.5
C33 C34 H34C 109.5
H34A C34 H34C 109.5
H34B C34 H34C 109.5
C33 C35 H35A 109.5
C33 C35 H35B 109.5
H35A C35 H35B 109.5
C33 C35 H35C 109.5
H35A C35 H35C 109.5
H35B C35 H35C 109.5
N2 C36 C37 111.0(8)
N2 C36 C38 110.9(7)
C37 C36 C38 111.6(8)
N2 C36 H36 107.7
C37 C36 H36 107.7
C38 C36 H36 107.7
C36 C38 H38A 109.5
C36 C38 H38B 109.5
H38A C38 H38B 109.5
C36 C38 H38C 109.5
H38A C38 H38C 109.5
H38B C38 H38C 109.5
C36 C37 H37A 109.5
C36 C37 H37B 109.5
H37A C37 H37B 109.5
C36 C37 H37C 109.5
H37A C37 H37C 109.5
H37B C37 H37C 109.5
C25 C24 B2 176.7(10)
C24 C25 C26 178.8(10)
C27 C26 C31 118.4(8)
C27 C26 C25 121.3(8)
C31 C26 C25 120.3(9)
C30 C31 C26 119.7(10)
C30 C31 H31 120.2
C26 C31 H31 120.2
C29 C30 C31 121.0(9)
C29 C30 H30 119.5
C31 C30 H30 119.5
C30 C29 C28 119.8(9)
C30 C29 H29 120.1
C28 C29 H29 120.1
C29 C28 C27 119.8(10)
C29 C28 H28 120.1
C27 C28 H28 120.1
C28 C27 C26 121.2(8)
C28 C27 H27 119.4
C26 C27 H27 119.4
C17 C16 B1 171.8(10)
C16 C17 C18 176.8(10)
C19 C18 C23 118.5(8)
C19 C18 C17 122.2(8)
C23 C18 C17 119.3(8)
C20 C19 C18 120.6(9)
C20 C19 H19 119.7
C18 C19 H19 119.7
C21 C20 C19 120.4(9)
C21 C20 H20 119.8
C19 C20 H20 119.8
C22 C21 C20 120.0(9)
C22 C21 H21 120.0
C20 C21 H21 120.0
C21 C22 C23 120.8(11)
C21 C22 H22 119.6
C23 C22 H22 119.6
C22 C23 C18 119.7(9)
C22 C23 H23 120.1
C18 C23 H23 120.1
C15 B3 C11 115.6(8)
C15 B3 N2 121.8(8)
C11 B3 N2 122.0(7)
C15 B3 La1 75.7(5)
C11 B3 La1 75.4(5)
N2 B3 La1 110.6(5)
C6 B2 C10 114.4(9)
C6 B2 C24 124.2(10)
C10 B2 C24 121.4(10)
C6 B2 La1 72.6(5)
C10 B2 La1 71.7(5)
C24 B2 La1 124.2(6)
C1 B1 C5 115.5(9)
C1 B1 C16 124.9(10)
C5 B1 C16 119.2(10)
C1 B1 La1 74.7(5)
C5 B1 La1 75.8(5)
C16 B1 La1 112.3(6)

loop_
_geom_bond_atom_site_label_1
_geom_bond_atom_site_label_2
_geom_bond_distance
La1 N1 2.544(6)
La1 C8 2.926(8)
La1 C7 2.954(8)
La1 B3 2.962(10)
La1 C9 2.962(8)
La1 C13 2.967(7)
La1 C11 2.967(8)
La1 C15 2.972(8)
La1 C3 2.980(9)
La1 C2 2.982(8)
La1 C12 2.992(7)
La1 C1 2.997(7)
N1 C32 1.324(10)
N1 C33 1.510(8)
N2 C32 1.317(9)
N2 C36 1.477(12)
N2 B3 1.519(12)
C15 C14 1.376(12)
C15 B3 1.502(13)
C15 H15 0.9500
C14 C13 1.395(11)
C14 H14 0.9500
C13 C12 1.393(11)
C13 H13 0.9500
C12 C11 1.397(13)
C12 H12 0.9500
C11 B3 1.512(12)
C11 H11 0.9500
C6 C7 1.387(13)
C6 B2 1.487(16)
C6 H6 0.9500
C7 C8 1.441(13)
C7 H7 0.9500
C8 C9 1.375(15)
C8 H8 0.9500
C9 C10 1.398(13)
C9 H9 0.9500
C10 B2 1.516(16)
C10 H10 0.9500
C1 C2 1.403(12)
C1 B1 1.501(15)
C1 H1 0.9500
C2 C3 1.412(13)
C2 H2 0.9500
C3 C4 1.379(15)
C3 H3 0.9500
C4 C5 1.414(14)
C4 H4 0.9500
C5 B1 1.508(15)
C5 H5 0.9500
C32 H32 0.9500
C33 C35 1.518(15)
C33 C34 1.550(15)
C33 H33 1.0000
C34 H34A 0.9800
C34 H34B 0.9800
C34 H34C 0.9800
C35 H35A 0.9800
C35 H35B 0.9800
C35 H35C 0.9800
C36 C37 1.519(11)
C36 C38 1.521(11)
C36 H36 1.0000
C38 H38A 0.9800
C38 H38B 0.9800
C38 H38C 0.9800
C37 H37A 0.9800
C37 H37B 0.9800
C37 H37C 0.9800
C24 C25 1.208(13)
C24 B2 1.564(15)
C25 C26 1.444(12)
C26 C27 1.389(13)
C26 C31 1.395(13)
C31 C30 1.390(14)
C31 H31 0.9500
C30 C29 1.366(15)
C30 H30 0.9500
C29 C28 1.379(15)
C29 H29 0.9500
C28 C27 1.380(12)
C28 H28 0.9500
C27 H27 0.9500
C16 C17 1.205(13)
C16 B1 1.557(15)
C17 C18 1.442(12)
C18 C19 1.389(13)
C18 C23 1.390(12)
C19 C20 1.374(14)
C19 H19 0.9500
C20 C21 1.368(14)
C20 H20 0.9500
C21 C22 1.359(14)
C21 H21 0.9500
C22 C23 1.389(12)
C22 H22 0.9500
C23 H23 0.9500

loop_
_geom_torsion_atom_site_label_1
_geom_torsion_atom_site_label_2
_geom_torsion_atom_site_label_3
_geom_torsion_atom_site_label_4
_geom_torsion
B3 C15 C14 C13 2.5(12)
La1 C15 C14 C13 -61.9(7)
B3 C15 C14 La1 64.3(7)
C15 C14 C13 C12 -5.0(13)
La1 C14 C13 C12 -67.1(7)
C15 C14 C13 La1 62.1(8)
C14 C13 C12 C11 5.1(13)
La1 C13 C12 C11 -62.2(7)
C14 C13 C12 La1 67.2(7)
C13 C12 C11 B3 -2.6(13)
La1 C12 C11 B3 -64.7(7)
C13 C12 C11 La1 62.2(8)
B2 C6 C7 C8 -0.8(13)
La1 C6 C7 C8 -66.0(7)
B2 C6 C7 La1 65.2(8)
C6 C7 C8 C9 1.5(13)
La1 C7 C8 C9 -67.4(8)
C6 C7 C8 La1 68.9(8)
C7 C8 C9 C10 1.5(14)
La1 C8 C9 C10 -65.4(8)
C7 C8 C9 La1 66.9(8)
C8 C9 C10 B2 -4.8(14)
La1 C9 C10 B2 -68.4(8)
C8 C9 C10 La1 63.5(8)
B1 C1 C2 C3 1.4(13)
La1 C1 C2 C3 65.5(8)
B1 C1 C2 La1 -64.1(7)
C1 C2 C3 C4 2.0(14)
La1 C2 C3 C4 68.0(8)
C1 C2 C3 La1 -66.0(7)
C2 C3 C4 C5 -5.1(14)
La1 C3 C4 C5 61.3(8)
C2 C3 C4 La1 -66.4(8)
C3 C4 C5 B1 4.5(13)
La1 C4 C5 B1 65.0(7)
C3 C4 C5 La1 -60.6(8)
C36 N2 C32 N1 -171.3(8)
B3 N2 C32 N1 -2.4(12)
C33 N1 C32 N2 179.8(9)
La1 N1 C32 N2 3.1(12)
C32 N1 C33 C35 -61.4(12)
La1 N1 C33 C35 115.7(7)
C32 N1 C33 C34 65.3(10)
La1 N1 C33 C34 -117.6(7)
C32 N2 C36 C37 -148.4(8)
B3 N2 C36 C37 43.6(11)
C32 N2 C36 C38 86.9(10)
B3 N2 C36 C38 -81.1(10)
C27 C26 C31 C30 -1.9(13)
C25 C26 C31 C30 177.6(8)
C26 C31 C30 C29 0.2(14)
C31 C30 C29 C28 1.5(15)
C30 C29 C28 C27 -1.4(14)
C29 C28 C27 C26 -0.4(13)
C31 C26 C27 C28 2.0(13)
C25 C26 C27 C28 -177.5(8)
C23 C18 C19 C20 1.1(14)
C17 C18 C19 C20 -179.6(9)
C18 C19 C20 C21 0.0(15)
C19 C20 C21 C22 -0.7(14)
C20 C21 C22 C23 0.3(13)
C21 C22 C23 C18 0.8(13)
C19 C18 C23 C22 -1.5(13)
C17 C18 C23 C22 179.2(8)
C14 C15 B3 C11 0.0(12)
La1 C15 B3 C11 65.8(7)
C14 C15 B3 N2 -171.4(8)
La1 C15 B3 N2 -105.6(7)
C14 C15 B3 La1 -65.8(7)
C12 C11 B3 C15 0.1(12)
La1 C11 B3 C15 -65.9(7)
C12 C11 B3 N2 171.5(7)
La1 C11 B3 N2 105.4(8)
C12 C11 B3 La1 66.0(7)
C32 N2 B3 C15 86.4(10)
C36 N2 B3 C15 -105.4(10)
C32 N2 B3 C11 -84.4(10)
C36 N2 B3 C11 83.7(11)
C32 N2 B3 La1 0.9(9)
C36 N2 B3 La1 169.0(6)
C7 C6 B2 C10 -2.4(13)
La1 C6 B2 C10 59.7(7)
C7 C6 B2 C24 177.9(9)
La1 C6 B2 C24 -120.0(9)
C7 C6 B2 La1 -62.1(8)
C9 C10 B2 C6 5.0(13)
La1 C10 B2 C6 -60.3(8)
C9 C10 B2 C24 -175.3(8)
La1 C10 B2 C24 119.5(9)
C9 C10 B2 La1 65.3(7)
C2 C1 B1 C5 -1.8(12)
La1 C1 B1 C5 -65.6(7)
C2 C1 B1 C16 170.6(8)
La1 C1 B1 C16 106.8(9)
C2 C1 B1 La1 63.8(7)
C4 C5 B1 C1 -1.1(12)
La1 C5 B1 C1 65.0(7)
C4 C5 B1 C16 -173.9(8)
La1 C5 B1 C16 -107.8(8)
C4 C5 B1 La1 -66.1(7)
